data_7041167
loop_
_publ_author_name
'Sohn, Ah Ram'
'Lim, Kwang Soo'
'Kang, Dong Won'
'Song, Jeong Hwa'
'Koh, Eui Kwan'
'Moon, Dohyun'
'Hong, Chang Seop'

_publ_section_title
;
 Tuning of chain chirality by interchain stacking forces and the
 structure-property relationship in coordination systems constructed by
 meridional Fe(III) cyanide and Mn(III) Schiff bases.
;
_journal_issue 48
_journal_name_full 'Dalton transactions (Cambridge, England : 2003)'
_journal_page_first 19416
_journal_page_last 19427
_journal_paper_doi 10.1039/c6dt03222b
_journal_volume 45
_journal_year 2016
_chemical_formula_sum 'C34 H21 Br F2 Fe Mn N8 O3'
_chemical_formula_weight 818.29
_space_group_crystal_system monoclinic
_space_group_IT_number 15
_space_group_name_Hall '-C 2yc'
_space_group_name_H-M_alt 'C 1 2/c 1'
_symmetry_space_group_name_Hall '-C 2yc'
_symmetry_space_group_name_H-M 'C 1 2/c 1'
_atom_sites_solution_hydrogens geom
_atom_sites_solution_primary direct
_atom_sites_solution_secondary difmap
_audit_block_doi 10.5517/ccdc.csd.cc1l8pvd
_audit_creation_method SHELXL-2016/4
_audit_update_record
;
2016-11-02 deposited with the CCDC.
2016-11-11 downloaded from the CCDC.
;
_cell_angle_alpha 90
_cell_angle_beta 95.7050(10)
_cell_angle_gamma 90
_cell_formula_units_Z 8
_cell_length_a 27.1284(8)
_cell_length_b 12.7388(4)
_cell_length_c 20.6433(8)
_cell_measurement_reflns_used 6203
_cell_measurement_temperature 296(2)
_cell_measurement_theta_max 27.7915
_cell_measurement_theta_min 3.7135
_cell_volume 7098.6(4)
_computing_cell_refinement 'Bruker SMART APEXll'
_computing_data_collection 'Bruker SMART APEXll'
_computing_data_reduction 'Bruker SAINT'
_computing_molecular_graphics WingX
_computing_publication_material WingX
_computing_structure_refinement 'SHELXL-2016/4 (Sheldrick, 2016)'
_computing_structure_solution SHELXTL
_diffrn_ambient_temperature 296(2)
_diffrn_measured_fraction_theta_full 0.996
_diffrn_measured_fraction_theta_max 0.989
_diffrn_measurement_device_type 'CCD area detector'
_diffrn_measurement_method 'omega scan'
_diffrn_radiation_source 'fine-focus sealed tube'
_diffrn_radiation_type MoK\a
_diffrn_radiation_wavelength 0.71073
_diffrn_reflns_av_R_equivalents 0.0594
_diffrn_reflns_av_unetI/netI 0.0700
_diffrn_reflns_Laue_measured_fraction_full 0.996
_diffrn_reflns_Laue_measured_fraction_max 0.989
_diffrn_reflns_limit_h_max 36
_diffrn_reflns_limit_h_min -35
_diffrn_reflns_limit_k_max 17
_diffrn_reflns_limit_k_min -17
_diffrn_reflns_limit_l_max 27
_diffrn_reflns_limit_l_min -27
_diffrn_reflns_number 31009
_diffrn_reflns_point_group_measured_fraction_full 0.996
_diffrn_reflns_point_group_measured_fraction_max 0.989
_diffrn_reflns_theta_full 25.242
_diffrn_reflns_theta_max 28.799
_diffrn_reflns_theta_min 3.633
_exptl_absorpt_coefficient_mu 1.946
_exptl_absorpt_correction_T_max 0.8000
_exptl_absorpt_correction_T_min 0.7723
_exptl_absorpt_correction_type multi-scan
_exptl_absorpt_process_details SADABS
_exptl_crystal_colour brown
_exptl_crystal_density_diffrn 1.531
_exptl_crystal_density_method 'not measured'
_exptl_crystal_description cubic
_exptl_crystal_F_000 3272
_exptl_crystal_size_max 0.140
_exptl_crystal_size_mid 0.120
_exptl_crystal_size_min 0.120
_refine_diff_density_max 2.921
_refine_diff_density_min -1.545
_refine_diff_density_rms 0.122
_refine_ls_extinction_method none
_refine_ls_goodness_of_fit_ref 1.042
_refine_ls_hydrogen_treatment constr
_refine_ls_matrix_type full
_refine_ls_number_parameters 446
_refine_ls_number_reflns 9157
_refine_ls_number_restraints 0
_refine_ls_restrained_S_all 1.042
_refine_ls_R_factor_all 0.0953
_refine_ls_R_factor_gt 0.0570
_refine_ls_shift/su_max 0.001
_refine_ls_shift/su_mean 0.000
_refine_ls_structure_factor_coef Fsqd
_refine_ls_weighting_details 'w=1/[\s^2^(Fo^2^)+(0.0827P)^2^+16.0035P] where P=(Fo^2^+2Fc^2^)/3'
_refine_ls_weighting_scheme calc
_refine_ls_wR_factor_gt 0.1463
_refine_ls_wR_factor_ref 0.1640
_reflns_Friedel_coverage 0.000
_reflns_number_gt 6080
_reflns_number_total 9157
_reflns_threshold_expression 'I > 2\s(I)'
_cod_data_source_file c6dt03222b2.cif
_cod_data_source_block complex6
_cod_depositor_comments
;
The following automatic conversions were performed:

'_exptl_absorpt_correction_type' value 'MULTI-SCAN' changed to
'multi-scan' according to
/usr/data/users/saulius/crontab/automatic-downloads/rss-feeds/RSC/lib/dictionaries/cif_core.dic
dictionary named 'cif_core.dic' version 2.4.2 from 2011-04-26.

Automatic conversion script
Id: cif_fix_values 4268 2015-11-12 08:31:59Z antanas 

 Adding full bibliography for 7041162--7041169.cif.
;
_cod_database_code 7041167
_shelx_shelxl_version_number 2016/4
_shelx_space_group_comment
;
The symmetry employed for this shelxl refinement is uniquely defined
by the following loop, which should always be used as a source of
symmetry information in preference to the above space-group names.
They are only intended as comments.
;
_shelx_estimated_absorpt_t_min 0.772
_shelx_estimated_absorpt_t_max 0.800

loop_
_space_group_symop_operation_xyz
'x, y, z'
'-x, y, -z+1/2'
'x+1/2, y+1/2, z'
'-x+1/2, y+1/2, -z+1/2'
'-x, -y, -z'
'x, -y, z-1/2'
'-x+1/2, -y+1/2, -z'
'x+1/2, -y+1/2, z-1/2'

loop_
_atom_site_label
_atom_site_type_symbol
_atom_site_fract_x
_atom_site_fract_y
_atom_site_fract_z
_atom_site_U_iso_or_equiv
_atom_site_adp_type
_atom_site_occupancy
_atom_site_site_symmetry_order
_atom_site_calc_flag
_atom_site_refinement_flags_posn
_atom_site_refinement_flags_adp
FE1 Fe 0.15521(2) 0.03101(4) 0.28759(3) 0.01690(14) Uani 1 1 d . .
MN1 Mn 0.15381(2) 0.04143(4) 0.03369(3) 0.01519(14) Uani 1 1 d . .
BR1 Br 0.16412(2) -0.25523(3) 0.26142(2) 0.03266(14) Uani 1 1 d . .
F1 F -0.07349(10) 0.2378(2) 0.09471(14) 0.0342(6) Uani 1 1 d . .
F2 F 0.40605(10) -0.0117(2) 0.06695(15) 0.0387(7) Uani 1 1 d . .
C1 C 0.17151(15) 0.0328(3) 0.19795(19) 0.0197(8) Uani 1 1 d . .
C2 C 0.13418(16) 0.0071(3) 0.37416(19) 0.0207(8) Uani 1 1 d . .
C3 C 0.21420(18) -0.1786(3) 0.3111(2) 0.0258(9) Uani 1 1 d . .
C4 C 0.25412(18) -0.2340(4) 0.3389(2) 0.0279(10) Uani 1 1 d . .
H4 H 0.255043 -0.306372 0.333300 0.034 Uiso 1 1 calc R U
C5 C 0.29246(18) -0.1854(4) 0.3744(2) 0.0276(10) Uani 1 1 d . .
H5 H 0.319462 -0.222940 0.393541 0.033 Uiso 1 1 calc R U
C6 C 0.28938(18) -0.0754(4) 0.3808(2) 0.0297(10) Uani 1 1 d . .
H6 H 0.314518 -0.038214 0.404623 0.036 Uiso 1 1 calc R U
C7 C 0.24825(15) -0.0236(3) 0.35095(19) 0.0201(8) Uani 1 1 d . .
C8 C 0.24487(17) 0.0928(3) 0.3543(2) 0.0245(9) Uani 1 1 d . .
C9 C 0.19328(16) 0.2342(3) 0.30701(19) 0.0209(9) Uani 1 1 d . .
C10 C 0.22340(18) 0.3211(4) 0.3163(2) 0.0260(9) Uani 1 1 d . .
H10 H 0.255961 0.313341 0.334525 0.031 Uiso 1 1 calc R U
C11 C 0.2054(2) 0.4205(4) 0.2987(2) 0.0307(11) Uani 1 1 d . .
H11 H 0.226419 0.477996 0.305463 0.037 Uiso 1 1 calc R U
C12 C 0.15831(19) 0.4364(3) 0.2721(2) 0.0303(11) Uani 1 1 d . .
H12 H 0.147139 0.504055 0.261954 0.036 Uiso 1 1 calc R U
C13 C 0.12625(18) 0.3496(4) 0.2598(2) 0.0271(10) Uani 1 1 d . .
C14 C 0.14475(17) 0.2481(3) 0.2779(2) 0.0230(9) Uani 1 1 d . .
C15 C 0.07761(19) 0.3574(4) 0.2294(2) 0.0338(11) Uani 1 1 d . .
H15 H 0.062474 0.421612 0.219074 0.041 Uiso 1 1 calc R U
C16 C 0.0544(2) 0.2641(4) 0.2162(2) 0.0331(11) Uiso 1 1 d . .
H16 H 0.024444 0.266163 0.190052 0.040 Uiso 1 1 calc R U
C17 C 0.07017(18) 0.1711(4) 0.2368(2) 0.0306(10) Uani 1 1 d . .
H17 H 0.049356 0.113181 0.230925 0.037 Uiso 1 1 calc R U
C18 C 0.06932(15) 0.1772(3) 0.04807(18) 0.0188(8) Uani 1 1 d . .
C19 C 0.04891(17) 0.2786(3) 0.0438(2) 0.0249(9) Uani 1 1 d . .
H19 H 0.068267 0.333909 0.031409 0.030 Uiso 1 1 calc R U
C20 C 0.00117(17) 0.2985(4) 0.0574(2) 0.0256(9) Uani 1 1 d . .
H20 H -0.011868 0.366015 0.053565 0.031 Uiso 1 1 calc R U
C21 C -0.02723(16) 0.2153(4) 0.0770(2) 0.0273(10) Uani 1 1 d . .
C22 C -0.01026(16) 0.1150(3) 0.0808(2) 0.0233(9) Uani 1 1 d . .
H22 H -0.030420 0.060971 0.093105 0.028 Uiso 1 1 calc R U
C23 C 0.03868(16) 0.0939(3) 0.06591(19) 0.0216(9) Uani 1 1 d . .
C24 C 0.05499(16) -0.0143(3) 0.07169(18) 0.0202(8) Uani 1 1 d . .
H24 H 0.032710 -0.063633 0.084662 0.024 Uiso 1 1 calc R U
C25 C 0.11239(17) -0.1572(3) 0.0724(2) 0.0227(9) Uani 1 1 d . .
H25A H 0.083874 -0.202550 0.062702 0.027 Uiso 1 1 calc R U
H25B H 0.124592 -0.166577 0.117794 0.027 Uiso 1 1 calc R U
C26 C 0.15253(17) -0.1858(3) 0.0293(2) 0.0228(9) Uani 1 1 d . .
H26A H 0.169218 -0.249696 0.044763 0.027 Uiso 1 1 calc R U
H26B H 0.138294 -0.196757 -0.015137 0.027 Uiso 1 1 calc R U
C27 C 0.23479(16) -0.1121(3) 0.03670(18) 0.0198(8) Uani 1 1 d . .
H27 H 0.246090 -0.181053 0.038229 0.024 Uiso 1 1 calc R U
C28 C 0.27127(16) -0.0307(3) 0.03921(18) 0.0184(8) Uani 1 1 d . .
C29 C 0.32203(17) -0.0597(3) 0.0510(2) 0.0240(9) Uani 1 1 d . .
H29 H 0.331004 -0.130000 0.055593 0.029 Uiso 1 1 calc R U
C30 C 0.35712(17) 0.0164(4) 0.0554(2) 0.0250(9) Uani 1 1 d . .
C31 C 0.34599(17) 0.1227(3) 0.05025(19) 0.0232(9) Uani 1 1 d . .
H31 H 0.370959 0.172971 0.054620 0.028 Uiso 1 1 calc R U
C32 C 0.29709(15) 0.1516(3) 0.03849(19) 0.0195(8) Uani 1 1 d . .
H32 H 0.289228 0.222530 0.034598 0.023 Uiso 1 1 calc R U
C33 C 0.25846(15) 0.0771(3) 0.03213(17) 0.0173(8) Uani 1 1 d . .
C34 C 0.09820(18) -0.0545(4) 0.2546(2) 0.0275(10) Uani 1 1 d . .
N1 N 0.17824(13) 0.0399(3) 0.14398(16) 0.0215(7) Uani 1 1 d . .
N2 N 0.12771(13) 0.0113(3) -0.07253(16) 0.0217(7) Uani 1 1 d . .
N3 N 0.06198(17) -0.0925(3) 0.2314(2) 0.0378(10) Uani 1 1 d . .
N4 N 0.20989(14) -0.0751(3) 0.31654(15) 0.0215(7) Uani 1 1 d . .
N5 N 0.20432(14) 0.1271(3) 0.31795(16) 0.0224(8) Uani 1 1 d . .
N6 N 0.11614(14) 0.1597(3) 0.26621(16) 0.0220(7) Uani 1 1 d . .
N7 N 0.09805(13) -0.0467(2) 0.06015(15) 0.0171(7) Uani 1 1 d . .
N8 N 0.18758(13) -0.0977(2) 0.03250(15) 0.0171(7) Uani 1 1 d . .
O1 O 0.27624(13) 0.1469(3) 0.38702(16) 0.0360(8) Uani 1 1 d . .
O2 O 0.11620(11) 0.1654(2) 0.03701(14) 0.0205(6) Uani 1 1 d . .
O3 O 0.21262(10) 0.1103(2) 0.01765(13) 0.0176(6) Uani 1 1 d . .

loop_
_atom_site_aniso_label
_atom_site_aniso_U_11
_atom_site_aniso_U_22
_atom_site_aniso_U_33
_atom_site_aniso_U_23
_atom_site_aniso_U_13
_atom_site_aniso_U_12
FE1 0.0172(3) 0.0231(3) 0.0099(3) -0.0014(2) -0.0014(2) -0.0013(2)
MN1 0.0167(3) 0.0169(3) 0.0117(3) 0.0004(2) 0.0002(2) 0.0004(2)
BR1 0.0370(3) 0.0229(2) 0.0372(3) -0.00292(18) -0.0004(2) -0.00306(19)
F1 0.0158(14) 0.0456(16) 0.0407(16) -0.0072(13) 0.0008(12) 0.0030(12)
F2 0.0170(14) 0.0406(16) 0.0585(19) 0.0017(14) 0.0030(13) 0.0087(12)
C1 0.017(2) 0.0226(19) 0.020(2) -0.0050(16) -0.0003(16) -0.0047(16)
C2 0.018(2) 0.027(2) 0.0163(19) -0.0034(16) -0.0023(16) 0.0009(17)
C3 0.030(3) 0.029(2) 0.019(2) -0.0005(17) 0.0051(18) -0.0007(19)
C4 0.035(3) 0.030(2) 0.019(2) 0.0044(17) 0.0070(19) 0.003(2)
C5 0.030(3) 0.036(2) 0.0172(19) 0.0120(18) 0.0043(18) 0.013(2)
C6 0.027(3) 0.043(3) 0.018(2) -0.0012(19) -0.0015(18) 0.006(2)
C7 0.017(2) 0.028(2) 0.0147(18) -0.0007(16) -0.0022(15) 0.0003(17)
C8 0.022(2) 0.033(2) 0.0181(19) -0.0013(17) -0.0005(17) -0.0014(18)
C9 0.025(2) 0.025(2) 0.0135(18) 0.0003(15) 0.0021(16) 0.0037(17)
C10 0.025(2) 0.035(2) 0.018(2) -0.0016(18) 0.0043(18) -0.0053(19)
C11 0.043(3) 0.030(2) 0.021(2) -0.0043(18) 0.010(2) -0.012(2)
C12 0.043(3) 0.022(2) 0.028(2) 0.0008(17) 0.012(2) -0.0020(19)
C13 0.029(3) 0.035(2) 0.017(2) 0.0007(17) 0.0028(18) 0.004(2)
C14 0.028(2) 0.028(2) 0.0143(18) -0.0063(16) 0.0083(17) -0.0085(18)
C15 0.035(3) 0.034(2) 0.032(3) 0.005(2) 0.000(2) 0.012(2)
C17 0.022(2) 0.041(3) 0.029(2) -0.010(2) 0.0041(19) -0.002(2)
C18 0.019(2) 0.0225(19) 0.0144(17) -0.0011(15) -0.0023(16) -0.0001(16)
C19 0.024(2) 0.028(2) 0.022(2) 0.0029(17) 0.0005(18) 0.0039(18)
C20 0.024(2) 0.032(2) 0.020(2) -0.0017(17) -0.0021(17) 0.0094(19)
C21 0.014(2) 0.042(3) 0.024(2) -0.0062(19) -0.0023(17) 0.0025(19)
C22 0.014(2) 0.033(2) 0.023(2) -0.0044(17) -0.0001(17) -0.0034(17)
C23 0.018(2) 0.029(2) 0.0167(19) -0.0017(16) -0.0031(16) -0.0026(17)
C24 0.022(2) 0.027(2) 0.0103(17) -0.0029(15) -0.0046(16) -0.0069(17)
C25 0.027(2) 0.0191(18) 0.021(2) 0.0029(15) -0.0036(18) -0.0040(17)
C26 0.029(2) 0.0182(19) 0.020(2) -0.0006(16) -0.0055(18) -0.0017(17)
C27 0.029(2) 0.0188(18) 0.0113(17) -0.0015(14) -0.0008(16) 0.0050(16)
C28 0.024(2) 0.0205(18) 0.0109(17) 0.0003(14) 0.0013(15) 0.0055(16)
C29 0.026(2) 0.024(2) 0.022(2) -0.0031(16) 0.0050(18) 0.0077(17)
C30 0.020(2) 0.034(2) 0.022(2) 0.0007(17) 0.0015(17) 0.0095(18)
C31 0.022(2) 0.031(2) 0.0173(19) -0.0014(16) 0.0036(17) -0.0017(18)
C32 0.020(2) 0.0207(18) 0.0173(18) 0.0016(15) 0.0007(16) 0.0024(16)
C33 0.018(2) 0.0247(19) 0.0093(17) 0.0004(14) 0.0026(15) 0.0025(16)
C34 0.030(3) 0.031(2) 0.021(2) 0.0023(18) -0.0009(19) -0.0045(19)
N1 0.024(2) 0.0247(17) 0.0157(16) -0.0014(13) 0.0015(14) -0.0056(15)
N2 0.0200(19) 0.0309(18) 0.0128(16) 0.0022(14) -0.0051(14) 0.0021(15)
N3 0.033(3) 0.040(2) 0.038(2) -0.0004(19) -0.003(2) -0.012(2)
N4 0.027(2) 0.0275(17) 0.0109(15) 0.0009(13) 0.0044(14) -0.0021(15)
N5 0.025(2) 0.0263(17) 0.0146(16) -0.0023(14) -0.0025(14) -0.0065(15)
N6 0.025(2) 0.0257(17) 0.0151(16) -0.0009(13) 0.0012(14) 0.0010(15)
N7 0.0186(18) 0.0209(16) 0.0111(15) -0.0007(12) -0.0013(13) -0.0025(13)
N8 0.0194(19) 0.0166(15) 0.0147(15) 0.0006(12) -0.0010(13) 0.0012(13)
O1 0.032(2) 0.0391(19) 0.0335(18) -0.0056(15) -0.0156(15) -0.0058(16)
O2 0.0182(16) 0.0196(13) 0.0242(15) 0.0029(11) 0.0043(12) 0.0021(11)
O3 0.0154(15) 0.0215(13) 0.0160(13) 0.0018(11) 0.0015(11) 0.0001(11)

loop_
_atom_type_symbol
_atom_type_description
_atom_type_scat_dispersion_real
_atom_type_scat_dispersion_imag
_atom_type_scat_source
C C 0.0033 0.0016 'International Tables Vol C Tables 4.2.6.8 and 6.1.1.4'
H H 0.0000 0.0000 'International Tables Vol C Tables 4.2.6.8 and 6.1.1.4'
N N 0.0061 0.0033 'International Tables Vol C Tables 4.2.6.8 and 6.1.1.4'
O O 0.0106 0.0060 'International Tables Vol C Tables 4.2.6.8 and 6.1.1.4'
F F 0.0171 0.0103 'International Tables Vol C Tables 4.2.6.8 and 6.1.1.4'
Mn Mn 0.3368 0.7283 'International Tables Vol C Tables 4.2.6.8 and 6.1.1.4'
Fe Fe 0.3463 0.8444 'International Tables Vol C Tables 4.2.6.8 and 6.1.1.4'
Br Br -0.2901 2.4595 'International Tables Vol C Tables 4.2.6.8 and 6.1.1.4'

loop_
_geom_angle_atom_site_label_1
_geom_angle_atom_site_label_2
_geom_angle_atom_site_label_3
_geom_angle
_geom_angle_site_symmetry_1
N5 FE1 C1 95.11(16) .
N5 FE1 C2 93.35(16) .
C1 FE1 C2 170.80(17) .
N5 FE1 C34 172.85(18) .
C1 FE1 C34 85.52(17) .
C2 FE1 C34 86.53(18) .
N5 FE1 N6 83.14(16) .
C1 FE1 N6 86.86(15) .
C2 FE1 N6 97.73(16) .
C34 FE1 N6 89.80(17) .
N5 FE1 N4 82.13(15) .
C1 FE1 N4 93.37(15) .
C2 FE1 N4 84.22(15) .
C34 FE1 N4 104.95(17) .
N6 FE1 N4 165.23(15) .
O3 MN1 O2 95.00(12) .
O3 MN1 N8 90.79(13) .
O2 MN1 N8 174.19(13) .
O3 MN1 N7 170.92(13) .
O2 MN1 N7 91.92(13) .
N8 MN1 N7 82.28(14) .
O3 MN1 N2 95.61(12) .
O2 MN1 N2 93.38(13) .
N8 MN1 N2 86.41(13) .
N7 MN1 N2 89.84(13) .
O3 MN1 N1 90.69(12) .
O2 MN1 N1 94.28(12) .
N8 MN1 N1 85.26(13) .
N7 MN1 N1 82.92(12) .
N2 MN1 N1 169.62(13) .
N1 C1 FE1 174.5(4) .
N2 C2 FE1 171.5(4) 6_556
N4 C3 C4 123.3(4) .
N4 C3 BR1 119.6(3) .
C4 C3 BR1 117.1(3) .
C5 C4 C3 121.4(4) .
C4 C5 C6 117.0(4) .
C7 C6 C5 118.9(4) .
N4 C7 C6 122.6(4) .
N4 C7 C8 117.1(4) .
C6 C7 C8 120.3(4) .
O1 C8 N5 127.1(4) .
O1 C8 C7 122.4(4) .
N5 C8 C7 110.5(4) .
C10 C9 C14 118.5(4) .
C10 C9 N5 129.9(4) .
C14 C9 N5 111.4(4) .
C9 C10 C11 120.4(4) .
C12 C11 C10 122.3(4) .
C11 C12 C13 119.6(4) .
C15 C13 C12 123.9(4) .
C15 C13 C14 118.1(4) .
C12 C13 C14 118.0(4) .
N6 C14 C9 117.5(4) .
N6 C14 C13 121.3(4) .
C9 C14 C13 121.2(4) .
C16 C15 C13 115.0(4) .
C17 C16 C15 126.4(5) .
C16 C17 N6 120.2(5) .
O2 C18 C19 118.3(4) .
O2 C18 C23 123.9(4) .
C19 C18 C23 117.8(4) .
C20 C19 C18 122.0(4) .
C19 C20 C21 118.5(4) .
C22 C21 F1 119.7(4) .
C22 C21 C20 122.6(4) .
F1 C21 C20 117.7(4) .
C21 C22 C23 119.0(4) .
C18 C23 C22 120.0(4) .
C18 C23 C24 123.4(4) .
C22 C23 C24 116.6(4) .
N7 C24 C23 124.6(4) .
N7 C25 C26 108.7(3) .
N8 C26 C25 106.9(3) .
N8 C27 C28 125.4(4) .
C33 C28 C29 119.5(4) .
C33 C28 C27 122.4(4) .
C29 C28 C27 118.1(4) .
C30 C29 C28 119.1(4) .
C29 C30 F2 119.0(4) .
C29 C30 C31 123.1(4) .
F2 C30 C31 117.8(4) .
C32 C31 C30 118.2(4) .
C31 C32 C33 122.1(4) .
O3 C33 C32 118.6(3) .
O3 C33 C28 123.3(4) .
C32 C33 C28 118.0(4) .
N3 C34 FE1 170.7(4) .
C1 N1 MN1 154.0(3) .
C2 N2 MN1 153.2(3) 6
C3 N4 C7 116.8(4) .
C3 N4 FE1 134.1(3) .
C7 N4 FE1 109.0(3) .
C8 N5 C9 123.6(4) .
C8 N5 FE1 119.4(3) .
C9 N5 FE1 116.5(3) .
C17 N6 C14 118.3(4) .
C17 N6 FE1 130.2(3) .
C14 N6 FE1 111.0(3) .
C24 N7 C25 120.3(3) .
C24 N7 MN1 126.6(3) .
C25 N7 MN1 112.8(3) .
C27 N8 C26 122.0(3) .
C27 N8 MN1 125.4(3) .
C26 N8 MN1 112.5(3) .
C18 O2 MN1 129.4(3) .
C33 O3 MN1 127.4(2) .

loop_
_geom_bond_atom_site_label_1
_geom_bond_atom_site_label_2
_geom_bond_distance
_geom_bond_site_symmetry_2
FE1 N5 1.871(3) .
FE1 C1 1.945(4) .
FE1 C2 1.953(4) .
FE1 C34 1.958(5) .
FE1 N6 1.978(4) .
FE1 N4 2.051(4) .
MN1 O3 1.879(3) .
MN1 O2 1.885(3) .
MN1 N8 1.997(3) .
MN1 N7 2.003(3) .
MN1 N2 2.269(3) .
MN1 N1 2.307(3) .
BR1 C3 1.891(5) .
F1 C21 1.372(5) .
F2 C30 1.373(5) .
C1 N1 1.150(5) .
C2 N2 1.155(5) 6_556
C3 N4 1.329(5) .
C3 C4 1.370(6) .
C4 C5 1.360(7) .
C5 C6 1.411(6) .
C6 C7 1.387(6) .
C7 N4 1.368(5) .
C7 C8 1.487(6) .
C8 O1 1.242(5) .
C8 N5 1.341(6) .
C9 C10 1.378(6) .
C9 C14 1.403(6) .
C9 N5 1.411(5) .
C10 C11 1.393(7) .
C11 C12 1.355(7) .
C12 C13 1.414(6) .
C13 C15 1.407(7) .
C13 C14 1.424(6) .
C14 N6 1.375(5) .
C15 C16 1.361(7) .
C16 C17 1.315(7) .
C17 N6 1.340(6) .
C18 O2 1.323(5) .
C18 C19 1.405(6) .
C18 C23 1.418(6) .
C19 C20 1.376(6) .
C20 C21 1.394(7) .
C21 C22 1.357(6) .
C22 C23 1.418(6) .
C23 C24 1.449(6) .
C24 N7 1.283(5) .
C25 N7 1.476(5) .
C25 C26 1.516(6) .
C26 N8 1.468(5) .
C27 N8 1.288(5) .
C27 C28 1.431(6) .
C28 C33 1.420(5) .
C28 C29 1.423(6) .
C29 C30 1.356(6) .
C30 C31 1.389(6) .
C31 C32 1.375(6) .
C32 C33 1.411(6) .
C33 O3 1.320(5) .
C34 N3 1.155(6) .
N2 C2 1.155(5) 6
